data_1551521
loop_
_publ_author_name
'Meher, Niranjan'
'Iyer, Parameswar Krishnan'

_publ_section_title
;
 Functional group engineering in naphthalimides: a conceptual insight to
 fine-tune the supramolecular self-assembly and condensed state
 luminescence.
;
_journal_issue 28
_journal_name_full Nanoscale
_journal_page_first 13233
_journal_page_last 13242
_journal_paper_doi 10.1039/c9nr04593g
_journal_volume 11
_journal_year 2019
_chemical_formula_sum 'C18 H19 N O2'
_chemical_formula_weight 281.34
_space_group_IT_number 14
_space_group_name_Hall '-P 2yn'
_space_group_name_H-M_alt 'P 1 21/n 1'
_symmetry_cell_setting monoclinic
_symmetry_space_group_name_Hall '-P 2yn'
_symmetry_space_group_name_H-M 'P 1 21/n 1'
_atom_sites_solution_hydrogens geom
_atom_sites_solution_primary direct
_atom_sites_solution_secondary difmap
_audit_block_doi 10.5517/cc131cl3
_audit_creation_method SHELXL-97
_audit_update_record
;
2014-07-16 deposited with the CCDC.    2019-06-19 downloaded from the CCDC.
;
_cell_angle_alpha 90.00
_cell_angle_beta 103.266(3)
_cell_angle_gamma 90.00
_cell_formula_units_Z 4
_cell_length_a 8.2418(14)
_cell_length_b 16.336(3)
_cell_length_c 11.3610(19)
_cell_measurement_reflns_used 5056
_cell_measurement_temperature 298(2)
_cell_measurement_theta_max 31.54
_cell_measurement_theta_min 2.22
_cell_volume 1488.8(4)
_computing_cell_refinement 'Bruker SAINT'
_computing_data_collection 'Bruker APEX2'
_computing_data_reduction 'Bruker SAINT'
_computing_molecular_graphics 'Bruker SHELXTL'
_computing_publication_material 'Bruker SHELXTL'
_computing_structure_refinement 'SHELXL-97 (Sheldrick, 1997)'
_computing_structure_solution 'SHELXS-97 (Sheldrick, 1990)'
_diffrn_ambient_temperature 298(2)
_diffrn_measured_fraction_theta_full 0.999
_diffrn_measured_fraction_theta_max 0.999
_diffrn_measurement_device_type 'Bruker APEX-II CCD'
_diffrn_measurement_method '\f and \w scans'
_diffrn_radiation_monochromator graphite
_diffrn_radiation_source 'fine-focus sealed tube'
_diffrn_radiation_type MoK\a
_diffrn_radiation_wavelength 0.71073
_diffrn_reflns_av_R_equivalents 0.0346
_diffrn_reflns_av_sigmaI/netI 0.0274
_diffrn_reflns_limit_h_max 10
_diffrn_reflns_limit_h_min -10
_diffrn_reflns_limit_k_max 20
_diffrn_reflns_limit_k_min -20
_diffrn_reflns_limit_l_max 14
_diffrn_reflns_limit_l_min -13
_diffrn_reflns_number 11160
_diffrn_reflns_theta_full 25.99
_diffrn_reflns_theta_max 25.99
_diffrn_reflns_theta_min 2.22
_diffrn_standards_number 0
_exptl_absorpt_coefficient_mu 0.082
_exptl_absorpt_correction_T_max 0.9919
_exptl_absorpt_correction_T_min 0.9839
_exptl_absorpt_correction_type none
_exptl_crystal_density_diffrn 1.255
_exptl_crystal_density_meas 0
_exptl_crystal_density_method 'not measured'
_exptl_crystal_F_000 600
_exptl_crystal_size_max 0.20
_exptl_crystal_size_mid 0.20
_exptl_crystal_size_min 0.10
_refine_diff_density_max 0.625
_refine_diff_density_min -0.295
_refine_diff_density_rms 0.043
_refine_ls_extinction_coef 0.021(4)
_refine_ls_extinction_expression Fc^*^=kFc[1+0.001xFc^2^\l^3^/sin(2\q)]^-1/4^
_refine_ls_extinction_method SHELXL
_refine_ls_goodness_of_fit_ref 1.036
_refine_ls_hydrogen_treatment mixed
_refine_ls_matrix_type full
_refine_ls_number_parameters 192
_refine_ls_number_reflns 2930
_refine_ls_number_restraints 0
_refine_ls_restrained_S_all 1.036
_refine_ls_R_factor_all 0.0689
_refine_ls_R_factor_gt 0.0569
_refine_ls_shift/su_max 0.000
_refine_ls_shift/su_mean 0.000
_refine_ls_structure_factor_coef Fsqd
_refine_ls_weighting_details 'calc w=1/[\s^2^(Fo^2^)+(0.0873P)^2^+0.5474P] where P=(Fo^2^+2Fc^2^)/3'
_refine_ls_weighting_scheme calc
_refine_ls_wR_factor_gt 0.1592
_refine_ls_wR_factor_ref 0.1744
_reflns_number_gt 2338
_reflns_number_total 2930
_reflns_threshold_expression >2sigma(I)
_cod_data_source_file c9nr04593g2.cif
_cod_data_source_block d:\data\guest\140701a\work\mo_140701a_0m
_cod_depositor_comments
;
The following automatic conversions were performed:

'_symmetry_cell_setting' value 'Monoclinic' changed to 'monoclinic'
according to
/home/data/users/saulius/crontab/automatic-downloads/rss-feeds/RSC/lib/dictionaries/cif_core.dic
dictionary named 'cif_core.dic' version 2.4.2 from 2011-04-26.

Automatic conversion script
Id: cif_fix_values 4973 2017-02-22 13:04:09Z antanas 

 Adding full bibliography for 1551521--1551526.cif.
;
_cod_original_sg_symbol_H-M P2(1)/n
_cod_database_code 1551521

loop_
_symmetry_equiv_pos_as_xyz
'x, y, z'
'-x+1/2, y+1/2, -z+1/2'
'-x, -y, -z'
'x-1/2, -y-1/2, z-1/2'

loop_
_atom_site_label
_atom_site_type_symbol
_atom_site_fract_x
_atom_site_fract_y
_atom_site_fract_z
_atom_site_U_iso_or_equiv
_atom_site_adp_type
_atom_site_occupancy
_atom_site_symmetry_multiplicity
_atom_site_calc_flag
_atom_site_refinement_flags
C1 C -0.0515(2) 0.15499(10) 0.29738(16) 0.0466(4) Uani 1 1 d .
C2 C -0.1272(2) 0.07353(10) 0.29884(15) 0.0435(4) Uani 1 1 d .
C3 C -0.2973(2) 0.06475(13) 0.26492(19) 0.0577(5) Uani 1 1 d .
H3 H -0.3643 0.1104 0.2416 0.069 Uiso 1 1 calc R
C4 C -0.3706(3) -0.01301(15) 0.2653(2) 0.0676(6) Uani 1 1 d .
H4 H -0.4858 -0.0184 0.2417 0.081 Uiso 1 1 calc R
C5 C -0.2749(3) -0.08013(13) 0.29964(19) 0.0621(6) Uani 1 1 d .
H5 H -0.3252 -0.1312 0.2986 0.075 Uiso 1 1 calc R
C6 C -0.0999(3) -0.07354(11) 0.33695(16) 0.0504(5) Uani 1 1 d .
C7 C -0.0251(2) 0.00447(10) 0.33621(14) 0.0405(4) Uani 1 1 d .
C8 C 0.1489(2) 0.01281(10) 0.37437(15) 0.0439(4) Uani 1 1 d .
C9 C 0.2470(3) -0.05443(12) 0.41451(18) 0.0569(5) Uani 1 1 d .
H9 H 0.3618 -0.0486 0.4413 0.068 Uiso 1 1 calc R
C10 C 0.1727(3) -0.13167(12) 0.4148(2) 0.0663(6) Uani 1 1 d .
H10 H 0.2391 -0.1770 0.4416 0.080 Uiso 1 1 calc R
C11 C 0.0053(3) -0.14116(11) 0.37640(19) 0.0622(6) Uani 1 1 d .
H11 H -0.0409 -0.1931 0.3761 0.075 Uiso 1 1 calc R
C12 C 0.2277(2) 0.09372(11) 0.37292(17) 0.0479(4) Uani 1 1 d .
C13 C 0.2016(3) 0.24006(11) 0.32695(18) 0.0545(5) Uani 1 1 d .
H13A H 0.1352 0.2722 0.2615 0.065 Uiso 1 1 calc R
H13B H 0.3108 0.2322 0.3103 0.065 Uiso 1 1 calc R
C14 C 0.2199(3) 0.28624(12) 0.4436(2) 0.0582(5) Uani 1 1 d .
H14A H 0.2653 0.2499 0.5106 0.070 Uiso 1 1 calc R
H14B H 0.1107 0.3039 0.4519 0.070 Uiso 1 1 calc R
C15 C 0.3329(3) 0.36069(12) 0.4504(2) 0.0608(6) Uani 1 1 d .
H15A H 0.3145 0.3971 0.5135 0.073 Uiso 1 1 calc R
H15B H 0.3042 0.3901 0.3742 0.073 Uiso 1 1 calc R
C16 C 0.5186(3) 0.33645(13) 0.4770(2) 0.0650(6) Uani 1 1 d .
H16A H 0.5418 0.3001 0.5463 0.078 Uiso 1 1 calc R
H16B H 0.5386 0.3060 0.4083 0.078 Uiso 1 1 calc R
C17 C 0.6381(3) 0.40648(14) 0.5017(2) 0.0677(6) Uani 1 1 d .
H17A H 0.6169 0.4427 0.4322 0.081 Uiso 1 1 calc R
H17B H 0.6189 0.4372 0.5703 0.081 Uiso 1 1 calc R
C18 C 0.8158(3) 0.37955(19) 0.5277(3) 0.0885(8) Uani 1 1 d .
H18A H 0.8409 0.3487 0.6016 0.133 Uiso 1 1 calc R
H18B H 0.8870 0.4267 0.5358 0.133 Uiso 1 1 calc R
H18C H 0.8337 0.3460 0.4626 0.133 Uiso 1 1 calc R
N1 N 0.12175(19) 0.15952(9) 0.33084(14) 0.0467(4) Uani 1 1 d .
O1 O -0.13357(18) 0.21649(8) 0.26760(15) 0.0694(5) Uani 1 1 d .
O2 O 0.37689(17) 0.10468(10) 0.40545(16) 0.0729(5) Uani 1 1 d .

loop_
_atom_site_aniso_label
_atom_site_aniso_U_11
_atom_site_aniso_U_22
_atom_site_aniso_U_33
_atom_site_aniso_U_23
_atom_site_aniso_U_13
_atom_site_aniso_U_12
C1 0.0463(10) 0.0401(9) 0.0494(10) 0.0021(7) 0.0027(8) 0.0015(7)
C2 0.0439(9) 0.0414(9) 0.0427(9) -0.0019(7) 0.0051(7) -0.0023(7)
C3 0.0448(10) 0.0572(11) 0.0653(12) -0.0007(9) 0.0006(9) -0.0021(9)
C4 0.0507(12) 0.0757(15) 0.0729(14) -0.0075(11) 0.0072(10) -0.0215(11)
C5 0.0719(14) 0.0544(12) 0.0606(12) -0.0076(9) 0.0162(10) -0.0254(10)
C6 0.0691(13) 0.0421(9) 0.0416(9) -0.0041(7) 0.0164(9) -0.0084(8)
C7 0.0499(10) 0.0366(8) 0.0353(8) -0.0023(6) 0.0100(7) -0.0014(7)
C8 0.0488(10) 0.0410(9) 0.0419(9) -0.0003(7) 0.0100(7) 0.0047(7)
C9 0.0589(12) 0.0523(11) 0.0595(12) 0.0024(9) 0.0136(9) 0.0152(9)
C10 0.0916(18) 0.0434(10) 0.0669(13) 0.0086(9) 0.0242(12) 0.0202(11)
C11 0.0950(18) 0.0353(9) 0.0607(12) 0.0004(8) 0.0273(12) -0.0022(10)
C12 0.0416(10) 0.0476(10) 0.0537(10) -0.0013(8) 0.0093(8) 0.0008(8)
C13 0.0583(12) 0.0452(10) 0.0587(11) 0.0019(8) 0.0109(9) -0.0122(8)
C14 0.0560(11) 0.0522(11) 0.0696(13) -0.0075(9) 0.0210(10) -0.0089(9)
C15 0.0628(13) 0.0468(10) 0.0731(14) -0.0116(9) 0.0161(11) -0.0105(9)
C16 0.0670(14) 0.0517(11) 0.0774(15) -0.0049(10) 0.0187(11) -0.0027(10)
C17 0.0654(14) 0.0628(13) 0.0706(14) -0.0056(10) 0.0065(11) -0.0078(11)
C18 0.0648(15) 0.0936(19) 0.099(2) 0.0076(15) 0.0012(14) -0.0053(14)
N1 0.0458(9) 0.0372(8) 0.0547(9) 0.0027(6) 0.0067(7) -0.0055(6)
O1 0.0597(9) 0.0431(8) 0.0954(12) 0.0104(7) -0.0029(8) 0.0071(6)
O2 0.0410(8) 0.0679(10) 0.1054(13) 0.0050(9) 0.0075(8) -0.0015(7)

loop_
_atom_type_symbol
_atom_type_description
_atom_type_scat_dispersion_real
_atom_type_scat_dispersion_imag
_atom_type_scat_source
C C 0.0033 0.0016 'International Tables Vol C Tables 4.2.6.8 and 6.1.1.4'
H H 0.0000 0.0000 'International Tables Vol C Tables 4.2.6.8 and 6.1.1.4'
N N 0.0061 0.0033 'International Tables Vol C Tables 4.2.6.8 and 6.1.1.4'
O O 0.0106 0.0060 'International Tables Vol C Tables 4.2.6.8 and 6.1.1.4'

loop_
_citation_id
_citation_doi
_citation_year
1 10.1039/C4RA12091D 2014

loop_
_geom_angle_atom_site_label_1
_geom_angle_atom_site_label_2
_geom_angle_atom_site_label_3
_geom_angle
O1 C1 N1 120.17(16)
O1 C1 C2 122.70(17)
N1 C1 C2 117.12(15)
C3 C2 C7 120.02(16)
C3 C2 C1 119.96(16)
C7 C2 C1 120.02(16)
C2 C3 C4 120.31(19)
C2 C3 H3 119.8
C4 C3 H3 119.8
C5 C4 C3 120.64(19)
C5 C4 H4 119.7
C3 C4 H4 119.7
C4 C5 C6 120.81(18)
C4 C5 H5 119.6
C6 C5 H5 119.6
C5 C6 C11 123.14(18)
C5 C6 C7 118.90(18)
C11 C6 C7 117.96(19)
C8 C7 C2 120.68(15)
C8 C7 C6 119.99(16)
C2 C7 C6 119.32(17)
C9 C8 C7 120.28(17)
C9 C8 C12 119.46(17)
C7 C8 C12 120.26(15)
C8 C9 C10 119.6(2)
C8 C9 H9 120.2
C10 C9 H9 120.2
C11 C10 C9 120.96(19)
C11 C10 H10 119.5
C9 C10 H10 119.5
C10 C11 C6 121.17(19)
C10 C11 H11 119.4
C6 C11 H11 119.4
O2 C12 N1 120.01(17)
O2 C12 C8 123.17(17)
N1 C12 C8 116.81(15)
N1 C13 C14 112.10(16)
N1 C13 H13A 109.2
C14 C13 H13A 109.2
N1 C13 H13B 109.2
C14 C13 H13B 109.2
H13A C13 H13B 107.9
C13 C14 C15 112.45(17)
C13 C14 H14A 109.1
C15 C14 H14A 109.1
C13 C14 H14B 109.1
C15 C14 H14B 109.1
H14A C14 H14B 107.8
C14 C15 C16 111.89(17)
C14 C15 H15A 109.2
C16 C15 H15A 109.2
C14 C15 H15B 109.2
C16 C15 H15B 109.2
H15A C15 H15B 107.9
C17 C16 C15 114.96(18)
C17 C16 H16A 108.5
C15 C16 H16A 108.5
C17 C16 H16B 108.5
C15 C16 H16B 108.5
H16A C16 H16B 107.5
C18 C17 C16 112.7(2)
C18 C17 H17A 109.0
C16 C17 H17A 109.0
C18 C17 H17B 109.0
C16 C17 H17B 109.0
H17A C17 H17B 107.8
C17 C18 H18A 109.5
C17 C18 H18B 109.5
H18A C18 H18B 109.5
C17 C18 H18C 109.5
H18A C18 H18C 109.5
H18B C18 H18C 109.5
C1 N1 C12 124.96(14)
C1 N1 C13 118.38(15)
C12 N1 C13 116.61(15)

loop_
_geom_bond_atom_site_label_1
_geom_bond_atom_site_label_2
_geom_bond_distance
C1 O1 1.215(2)
C1 N1 1.393(2)
C1 C2 1.472(2)
C2 C3 1.373(3)
C2 C7 1.413(2)
C3 C4 1.407(3)
C3 H3 0.9300
C4 C5 1.355(3)
C4 H4 0.9300
C5 C6 1.411(3)
C5 H5 0.9300
C6 C11 1.413(3)
C6 C7 1.417(2)
C7 C8 1.406(2)
C8 C9 1.378(2)
C8 C12 1.474(3)
C9 C10 1.403(3)
C9 H9 0.9300
C10 C11 1.356(3)
C10 H10 0.9300
C11 H11 0.9300
C12 O2 1.214(2)
C12 N1 1.398(2)
C13 N1 1.476(2)
C13 C14 1.502(3)
C13 H13A 0.9700
C13 H13B 0.9700
C14 C15 1.523(3)
C14 H14A 0.9700
C14 H14B 0.9700
C15 C16 1.542(3)
C15 H15A 0.9700
C15 H15B 0.9700
C16 C17 1.493(3)
C16 H16A 0.9700
C16 H16B 0.9700
C17 C18 1.493(3)
C17 H17A 0.9700
C17 H17B 0.9700
C18 H18A 0.9600
C18 H18B 0.9600
C18 H18C 0.9600

loop_
_geom_torsion_atom_site_label_1
_geom_torsion_atom_site_label_2
_geom_torsion_atom_site_label_3
_geom_torsion_atom_site_label_4
_geom_torsion
O1 C1 C2 C3 0.4(3)
N1 C1 C2 C3 -178.95(16)
O1 C1 C2 C7 -179.01(18)
N1 C1 C2 C7 1.6(3)
C7 C2 C3 C4 -1.0(3)
C1 C2 C3 C4 179.57(18)
C2 C3 C4 C5 0.4(3)
C3 C4 C5 C6 0.6(3)
C4 C5 C6 C11 178.4(2)
C4 C5 C6 C7 -1.0(3)
C3 C2 C7 C8 -178.23(16)
C1 C2 C7 C8 1.2(2)
C3 C2 C7 C6 0.7(3)
C1 C2 C7 C6 -179.92(16)
C5 C6 C7 C8 179.22(15)
C11 C6 C7 C8 -0.2(3)
C5 C6 C7 C2 0.3(3)
C11 C6 C7 C2 -179.12(16)
C2 C7 C8 C9 177.81(16)
C6 C7 C8 C9 -1.1(3)
C2 C7 C8 C12 -1.6(3)
C6 C7 C8 C12 179.52(15)
C7 C8 C9 C10 1.3(3)
C12 C8 C9 C10 -179.29(18)
C8 C9 C10 C11 -0.2(3)
C9 C10 C11 C6 -1.1(3)
C5 C6 C11 C10 -178.10(19)
C7 C6 C11 C10 1.3(3)
C9 C8 C12 O2 0.2(3)
C7 C8 C12 O2 179.55(17)
C9 C8 C12 N1 179.77(16)
C7 C8 C12 N1 -0.8(3)
N1 C13 C14 C15 168.16(17)
C13 C14 C15 C16 -76.2(2)
C14 C15 C16 C17 -172.0(2)
C15 C16 C17 C18 179.6(2)
O1 C1 N1 C12 176.28(18)
C2 C1 N1 C12 -4.4(3)
O1 C1 N1 C13 -1.1(3)
C2 C1 N1 C13 178.29(15)
O2 C12 N1 C1 -176.41(18)
C8 C12 N1 C1 4.0(3)
O2 C12 N1 C13 1.0(3)
C8 C12 N1 C13 -178.65(16)
C14 C13 N1 C1 88.4(2)
C14 C13 N1 C12 -89.1(2)
